data_1523394
loop_
_publ_author_name
'Che Guangcan'
'Liang Jingkui'
'Zu Yude'

_publ_section_title
;
 Studies of phase relations between mischmetal (Mm) and Mm Ni5 together
 with their hydrogen absorption properties
;
_journal_name_full 'Jinshu Xuebao'
_journal_page_first 206
_journal_page_last 211
_journal_volume 22
_journal_year 1986
_chemical_formula_sum 'La0.5 Ni5 Pr0.5'
_chemical_name_systematic '(La0.5 Pr0.5) Ni5'
_space_group_IT_number 191
_symmetry_space_group_name_Hall '-P 6 2'
_symmetry_space_group_name_H-M 'P 6/m m m'
_cell_angle_alpha 90
_cell_angle_beta 90
_cell_angle_gamma 120
_cell_formula_units_Z 1
_cell_length_a 4.95
_cell_length_b 4.95
_cell_length_c 3.994
_cell_volume 84.752
_citation_journal_id_ASTM CHSPA4
_cod_data_source_file CheGuangcan_CHSPA4_1986_915.cif
_cod_data_source_block La0.5Ni5Pr0.5
_cod_original_cell_volume 84.75182
_cod_database_code 1523394

loop_
_symmetry_equiv_pos_as_xyz
x,y,z
x-y,x,z
-y,x-y,z
-x,-y,z
-x+y,-x,z
y,-x+y,z
-y,-x,-z
x-y,-y,-z
x,x-y,-z
y,x,-z
-x+y,y,-z
-x,-x+y,-z
-x,-y,-z
-x+y,-x,-z
y,-x+y,-z
x,y,-z
x-y,x,-z
-y,x-y,-z
y,x,z
-x+y,y,z
-x,-x+y,z
-y,-x,z
x-y,-y,z
x,x-y,z

loop_
_atom_site_label
_atom_site_type_symbol
_atom_site_fract_x
_atom_site_fract_y
_atom_site_fract_z
_atom_site_occupancy
_atom_site_U_iso_or_equiv
Ni2 Ni 0.5 0 0.5 1 0.0
La1 La 0 0 0 0.5 0.0
Ni1 Ni 0.3333 0.6667 0 1 0.0
Pr1 Pr 0 0 0 0.5 0.0
